data_1502512
loop_
_publ_author_name
'Ozawa, Takuya'
'Kurahashi, Takuya'
'Matsubara, Seijiro'

_publ_section_title
;
 Dehydrogenative Diels-Alder reaction.
;
_journal_issue 19
_journal_name_full 'Organic letters'
_journal_page_first 5390
_journal_page_last 5393
_journal_paper_doi 10.1021/ol202283d
_journal_volume 13
_journal_year 2011
_chemical_formula_sum 'C26 H27 N O2 S Si'
_chemical_formula_weight 445.64
_chemical_name_systematic
; 
 ? 
;
_space_group_IT_number 14
_symmetry_cell_setting monoclinic
_symmetry_space_group_name_Hall '-P 2ybc'
_symmetry_space_group_name_H-M 'P 1 21/c 1'
_atom_sites_solution_hydrogens geom
_atom_sites_solution_primary direct
_atom_sites_solution_secondary difmap
_audit_creation_method SHELXL-97
_cell_angle_alpha 90.00
_cell_angle_beta 97.6210(10)
_cell_angle_gamma 90.00
_cell_formula_units_Z 4
_cell_length_a 15.3585(10)
_cell_length_b 15.4826(10)
_cell_length_c 9.8612(7)
_cell_measurement_reflns_used 3344
_cell_measurement_temperature 273(2)
_cell_measurement_theta_max 23.06
_cell_measurement_theta_min 2.46
_cell_volume 2324.2(3)
_computing_cell_refinement 'Bruker SMART'
_computing_data_collection 'Bruker SMART'
_computing_data_reduction 'Bruker SAINT'
_computing_molecular_graphics 'Bruker SHELXTL'
_computing_publication_material 'Bruker SHELXTL'
_computing_structure_refinement 'SHELXL-97 (Sheldrick, 1997)'
_computing_structure_solution 'SHELXS-97 (Sheldrick, 1990)'
_diffrn_ambient_temperature 273(2)
_diffrn_measured_fraction_theta_full 0.998
_diffrn_measured_fraction_theta_max 0.998
_diffrn_measurement_device_type 'CCD area detector'
_diffrn_measurement_method 'phi and omega scans'
_diffrn_radiation_monochromator graphite
_diffrn_radiation_source 'fine-focus sealed tube'
_diffrn_radiation_type MoK\a
_diffrn_radiation_wavelength 0.71073
_diffrn_reflns_av_R_equivalents 0.0261
_diffrn_reflns_av_sigmaI/netI 0.0333
_diffrn_reflns_limit_h_max 19
_diffrn_reflns_limit_h_min -18
_diffrn_reflns_limit_k_max 19
_diffrn_reflns_limit_k_min -19
_diffrn_reflns_limit_l_max 7
_diffrn_reflns_limit_l_min -12
_diffrn_reflns_number 14010
_diffrn_reflns_theta_full 27.01
_diffrn_reflns_theta_max 27.01
_diffrn_reflns_theta_min 1.34
_exptl_absorpt_coefficient_mu 0.214
_exptl_absorpt_correction_T_max 0.9789
_exptl_absorpt_correction_T_min 0.9386
_exptl_absorpt_correction_type none
_exptl_crystal_colour colorless
_exptl_crystal_density_diffrn 1.274
_exptl_crystal_density_method 'not measured'
_exptl_crystal_description plate
_exptl_crystal_F_000 944
_exptl_crystal_size_max 0.30
_exptl_crystal_size_mid 0.20
_exptl_crystal_size_min 0.10
_refine_diff_density_max 0.509
_refine_diff_density_min -0.263
_refine_diff_density_rms 0.057
_refine_ls_extinction_method none
_refine_ls_goodness_of_fit_ref 1.041
_refine_ls_hydrogen_treatment constr
_refine_ls_matrix_type full
_refine_ls_number_parameters 284
_refine_ls_number_reflns 5078
_refine_ls_number_restraints 0
_refine_ls_restrained_S_all 1.041
_refine_ls_R_factor_all 0.0746
_refine_ls_R_factor_gt 0.0554
_refine_ls_shift/su_max 0.000
_refine_ls_shift/su_mean 0.000
_refine_ls_structure_factor_coef Fsqd
_refine_ls_weighting_details 'calc w=1/[\s^2^(Fo^2^)+(0.0885P)^2^+0.2898P] where P=(Fo^2^+2Fc^2^)/3'
_refine_ls_weighting_scheme calc
_refine_ls_wR_factor_gt 0.1427
_refine_ls_wR_factor_ref 0.1563
_reflns_number_gt 3762
_reflns_number_total 5078
_reflns_threshold_expression >2sigma(I)
_cod_data_source_file ol202283d_si_005.cif
_cod_data_source_block 2f
_cod_depositor_comments
;
The following automatic conversions were performed:

'_symmetry_cell_setting' value 'Monoclinic' changed to 'monoclinic'
according to /home/saulius/struct/CIF-dictionaries/cif_core.dic
dictionary named 'cif_core.dic' version 2.4.1 from 2010-06-29.

Automatic conversion script
Id: cif_fix_values 1715 2011-07-08 13:25:40Z adriana 
;
_cod_original_sg_symbol_H-M P2(1)/c
_cod_database_code 1502512

loop_
_symmetry_equiv_pos_as_xyz
'x, y, z'
'-x, y+1/2, -z+1/2'
'-x, -y, -z'
'x, -y-1/2, z-1/2'

loop_
_atom_site_label
_atom_site_type_symbol
_atom_site_fract_x
_atom_site_fract_y
_atom_site_fract_z
_atom_site_U_iso_or_equiv
_atom_site_adp_type
_atom_site_occupancy
_atom_site_symmetry_multiplicity
_atom_site_calc_flag
_atom_site_refinement_flags
N1 N 0.28867(12) 0.12259(13) 0.29747(19) 0.0555(5) Uani 1 1 d .
O1 O 0.38932(15) 0.01492(12) 0.2254(3) 0.0953(7) Uani 1 1 d .
C1 C 0.07964(12) 0.14215(13) 0.58918(19) 0.0423(4) Uani 1 1 d .
C2 C 0.15955(13) 0.09449(12) 0.5807(2) 0.0415(4) Uani 1 1 d .
C3 C 0.20913(13) 0.12385(13) 0.4817(2) 0.0445(5) Uani 1 1 d .
C4 C 0.00745(13) 0.11016(14) 0.6570(2) 0.0468(5) Uani 1 1 d .
C5 C 0.06658(13) 0.22398(13) 0.5241(2) 0.0458(5) Uani 1 1 d .
C6 C 0.18844(14) 0.19845(13) 0.4032(2) 0.0474(5) Uani 1 1 d .
C7 C 0.12164(14) 0.25075(14) 0.4291(2) 0.0504(5) Uani 1 1 d .
H7 H 0.1125 0.3036 0.3847 0.060 Uiso 1 1 calc R
C8 C -0.06003(14) 0.16728(16) 0.6857(2) 0.0542(5) Uani 1 1 d .
C9 C 0.19781(18) -0.10059(13) 0.6251(3) 0.0614(6) Uani 1 1 d .
H9A H 0.2151 -0.0987 0.5351 0.092 Uiso 1 1 calc R
H9B H 0.1373 -0.1177 0.6188 0.092 Uiso 1 1 calc R
H9C H 0.2338 -0.1415 0.6801 0.092 Uiso 1 1 calc R
C10 C 0.46090(14) 0.16168(14) 0.2993(2) 0.0524(5) Uani 1 1 d .
C11 C -0.00387(16) 0.02171(15) 0.6844(2) 0.0559(6) Uani 1 1 d .
H11 H 0.0369 -0.0178 0.6598 0.067 Uiso 1 1 calc R
C12 C -0.00304(15) 0.27931(15) 0.5546(2) 0.0568(6) Uani 1 1 d .
H12 H -0.0082 0.3342 0.5162 0.068 Uiso 1 1 calc R
C13 C 0.28985(15) 0.08367(15) 0.4348(2) 0.0553(5) Uani 1 1 d .
H13A H 0.3428 0.0992 0.4949 0.066 Uiso 1 1 calc R
H13B H 0.2850 0.0213 0.4296 0.066 Uiso 1 1 calc R
C14 C 0.25109(15) 0.21023(15) 0.2999(2) 0.0569(6) Uani 1 1 d .
H14A H 0.2207 0.2266 0.2111 0.068 Uiso 1 1 calc R
H14B H 0.2958 0.2529 0.3297 0.068 Uiso 1 1 calc R
C15 C 0.17413(17) 0.00994(16) 0.8778(2) 0.0607(6) Uani 1 1 d .
H15A H 0.1122 -0.0017 0.8686 0.091 Uiso 1 1 calc R
H15B H 0.1856 0.0657 0.9190 0.091 Uiso 1 1 calc R
H15C H 0.2052 -0.0334 0.9346 0.091 Uiso 1 1 calc R
C16 C 0.51360(16) 0.12420(16) 0.4066(3) 0.0655(7) Uani 1 1 d .
H16 H 0.5048 0.0669 0.4297 0.079 Uiso 1 1 calc R
C17 C -0.06050(16) 0.25401(17) 0.6365(3) 0.0622(6) Uani 1 1 d .
H17 H -0.1013 0.2932 0.6618 0.075 Uiso 1 1 calc R
C18 C 0.47513(17) 0.24645(16) 0.2649(3) 0.0671(7) Uani 1 1 d .
H18 H 0.4402 0.2720 0.1915 0.081 Uiso 1 1 calc R
C19 C -0.13557(18) 0.0505(2) 0.7818(3) 0.0757(8) Uani 1 1 d .
H19 H -0.1816 0.0310 0.8261 0.091 Uiso 1 1 calc R
C20 C 0.33221(16) 0.03218(17) 0.7466(3) 0.0651(6) Uani 1 1 d .
H20A H 0.3557 0.0006 0.8269 0.098 Uiso 1 1 calc R
H20B H 0.3406 0.0929 0.7628 0.098 Uiso 1 1 calc R
H20C H 0.3619 0.0151 0.6712 0.098 Uiso 1 1 calc R
C21 C -0.12886(16) 0.1357(2) 0.7516(2) 0.0694(7) Uani 1 1 d .
H21 H -0.1710 0.1739 0.7752 0.083 Uiso 1 1 calc R
C22 C 0.59425(18) 0.2562(2) 0.4481(4) 0.0817(8) Uani 1 1 d .
C23 C -0.07298(18) -0.00762(19) 0.7459(3) 0.0690(7) Uani 1 1 d .
H23 H -0.0783 -0.0662 0.7638 0.083 Uiso 1 1 calc R
C24 C 0.57956(17) 0.1717(2) 0.4800(3) 0.0778(8) Uani 1 1 d .
H24 H 0.6149 0.1460 0.5527 0.093 Uiso 1 1 calc R
C25 C 0.54108(19) 0.29305(17) 0.3397(3) 0.0800(8) Uani 1 1 d .
H25 H 0.5500 0.3503 0.3168 0.096 Uiso 1 1 calc R
S1 S 0.37084(4) 0.10524(4) 0.21238(7) 0.0656(2) Uani 1 1 d .
Si1 Si 0.21178(4) 0.00859(3) 0.70502(6) 0.04616(18) Uani 1 1 d .
O2 O 0.34802(13) 0.14414(16) 0.08139(18) 0.0928(7) Uani 1 1 d .
C26 C 0.6673(3) 0.3077(3) 0.5297(5) 0.1382(17) Uani 1 1 d .
H26A H 0.7205 0.2743 0.5403 0.207 Uiso 1 1 calc R
H26B H 0.6513 0.3209 0.6182 0.207 Uiso 1 1 calc R
H26C H 0.6764 0.3604 0.4823 0.207 Uiso 1 1 calc R

loop_
_atom_site_aniso_label
_atom_site_aniso_U_11
_atom_site_aniso_U_22
_atom_site_aniso_U_33
_atom_site_aniso_U_23
_atom_site_aniso_U_13
_atom_site_aniso_U_12
N1 0.0550(10) 0.0603(11) 0.0531(11) -0.0012(9) 0.0144(9) -0.0122(9)
O1 0.1010(15) 0.0638(11) 0.1316(19) -0.0412(11) 0.0539(14) -0.0202(10)
C1 0.0460(10) 0.0449(10) 0.0339(10) -0.0024(8) -0.0028(8) -0.0056(8)
C2 0.0464(10) 0.0391(10) 0.0375(10) -0.0001(8) 0.0002(8) -0.0076(8)
C3 0.0451(10) 0.0431(10) 0.0443(11) 0.0005(9) 0.0020(9) -0.0059(8)
C4 0.0492(11) 0.0566(12) 0.0331(10) -0.0029(9) -0.0002(9) -0.0096(9)
C5 0.0486(11) 0.0456(11) 0.0408(11) 0.0006(9) -0.0036(9) -0.0010(9)
C6 0.0491(11) 0.0487(11) 0.0435(11) 0.0075(9) 0.0027(9) -0.0089(9)
C7 0.0534(12) 0.0459(11) 0.0496(12) 0.0103(9) -0.0017(10) -0.0024(9)
C8 0.0481(11) 0.0740(15) 0.0389(11) -0.0079(10) 0.0004(9) -0.0071(10)
C9 0.0843(17) 0.0451(12) 0.0541(14) -0.0013(10) 0.0072(12) -0.0016(11)
C10 0.0500(11) 0.0538(12) 0.0561(13) -0.0041(10) 0.0170(10) -0.0049(10)
C11 0.0597(13) 0.0615(13) 0.0450(12) 0.0010(10) 0.0009(10) -0.0164(10)
C12 0.0595(13) 0.0526(13) 0.0556(13) 0.0008(11) -0.0028(11) 0.0088(10)
C13 0.0574(13) 0.0530(12) 0.0569(14) 0.0047(10) 0.0128(11) -0.0007(10)
C14 0.0543(12) 0.0612(14) 0.0553(13) 0.0126(11) 0.0078(10) -0.0062(10)
C15 0.0737(15) 0.0656(14) 0.0416(12) 0.0039(10) 0.0029(11) 0.0093(12)
C16 0.0619(14) 0.0573(13) 0.0804(18) 0.0060(13) 0.0208(14) 0.0066(11)
C17 0.0558(13) 0.0734(16) 0.0561(14) -0.0099(12) 0.0021(11) 0.0101(11)
C18 0.0656(15) 0.0618(14) 0.0747(17) 0.0134(13) 0.0120(13) -0.0079(12)
C19 0.0616(15) 0.120(2) 0.0459(14) -0.0010(15) 0.0103(11) -0.0312(16)
C20 0.0611(14) 0.0678(15) 0.0628(15) 0.0051(12) -0.0050(12) 0.0043(12)
C21 0.0539(14) 0.108(2) 0.0463(13) -0.0102(14) 0.0075(11) -0.0098(14)
C22 0.0627(16) 0.092(2) 0.091(2) -0.0305(18) 0.0121(15) -0.0110(15)
C23 0.0720(16) 0.0829(18) 0.0501(14) 0.0075(12) 0.0008(12) -0.0305(14)
C24 0.0582(15) 0.100(2) 0.0742(18) -0.0025(16) 0.0029(13) 0.0103(15)
C25 0.0728(17) 0.0576(15) 0.112(2) -0.0062(16) 0.0208(17) -0.0180(13)
S1 0.0666(4) 0.0730(4) 0.0610(4) -0.0195(3) 0.0224(3) -0.0202(3)
Si1 0.0579(4) 0.0392(3) 0.0400(3) 0.0026(2) 0.0015(3) 0.0006(2)
O2 0.0872(14) 0.1484(19) 0.0449(10) -0.0121(11) 0.0164(9) -0.0308(13)
C26 0.095(3) 0.156(4) 0.158(4) -0.062(3) -0.007(3) -0.037(3)

loop_
_atom_type_symbol
_atom_type_description
_atom_type_scat_dispersion_real
_atom_type_scat_dispersion_imag
_atom_type_scat_source
C C 0.0033 0.0016 'International Tables Vol C Tables 4.2.6.8 and 6.1.1.4'
H H 0.0000 0.0000 'International Tables Vol C Tables 4.2.6.8 and 6.1.1.4'
N N 0.0061 0.0033 'International Tables Vol C Tables 4.2.6.8 and 6.1.1.4'
O O 0.0106 0.0060 'International Tables Vol C Tables 4.2.6.8 and 6.1.1.4'
Si Si 0.0817 0.0704 'International Tables Vol C Tables 4.2.6.8 and 6.1.1.4'
S S 0.1246 0.1234 'International Tables Vol C Tables 4.2.6.8 and 6.1.1.4'

loop_
_geom_angle_atom_site_label_1
_geom_angle_atom_site_label_2
_geom_angle_atom_site_label_3
_geom_angle
C14 N1 C13 108.46(18)
C14 N1 S1 119.45(14)
C13 N1 S1 119.22(16)
C5 C1 C2 119.94(18)
C5 C1 C4 116.11(18)
C2 C1 C4 123.91(18)
C3 C2 C1 114.97(18)
C3 C2 Si1 117.06(15)
C1 C2 Si1 127.30(15)
C2 C3 C6 123.44(19)
C2 C3 C13 128.82(19)
C6 C3 C13 107.71(18)
C11 C4 C8 117.1(2)
C11 C4 C1 122.6(2)
C8 C4 C1 120.04(19)
C7 C5 C1 120.16(19)
C7 C5 C12 119.69(19)
C1 C5 C12 120.15(19)
C7 C6 C3 120.54(19)
C7 C6 C14 128.57(19)
C3 C6 C14 110.83(19)
C6 C7 C5 119.10(19)
C6 C7 H7 120.5
C5 C7 H7 120.5
C21 C8 C4 119.4(2)
C21 C8 C17 121.1(2)
C4 C8 C17 119.3(2)
Si1 C9 H9A 109.5
Si1 C9 H9B 109.5
H9A C9 H9B 109.5
Si1 C9 H9C 109.5
H9A C9 H9C 109.5
H9B C9 H9C 109.5
C16 C10 C18 119.7(2)
C16 C10 S1 120.71(18)
C18 C10 S1 119.48(19)
C23 C11 C4 122.0(2)
C23 C11 H11 119.0
C4 C11 H11 119.0
C17 C12 C5 121.6(2)
C17 C12 H12 119.2
C5 C12 H12 119.2
N1 C13 C3 101.61(18)
N1 C13 H13A 111.4
C3 C13 H13A 111.4
N1 C13 H13B 111.4
C3 C13 H13B 111.4
H13A C13 H13B 109.3
N1 C14 C6 100.75(16)
N1 C14 H14A 111.6
C6 C14 H14A 111.6
N1 C14 H14B 111.6
C6 C14 H14B 111.6
H14A C14 H14B 109.4
Si1 C15 H15A 109.5
Si1 C15 H15B 109.5
H15A C15 H15B 109.5
Si1 C15 H15C 109.5
H15A C15 H15C 109.5
H15B C15 H15C 109.5
C10 C16 C24 119.8(2)
C10 C16 H16 120.1
C24 C16 H16 120.1
C12 C17 C8 120.6(2)
C12 C17 H17 119.7
C8 C17 H17 119.7
C25 C18 C10 119.8(3)
C25 C18 H18 120.1
C10 C18 H18 120.1
C21 C19 C23 119.7(2)
C21 C19 H19 120.2
C23 C19 H19 120.2
Si1 C20 H20A 109.5
Si1 C20 H20B 109.5
H20A C20 H20B 109.5
Si1 C20 H20C 109.5
H20A C20 H20C 109.5
H20B C20 H20C 109.5
C19 C21 C8 121.7(3)
C19 C21 H21 119.2
C8 C21 H21 119.2
C24 C22 C25 118.3(3)
C24 C22 C26 120.8(3)
C25 C22 C26 120.9(3)
C11 C23 C19 120.0(3)
C11 C23 H23 120.0
C19 C23 H23 120.0
C22 C24 C16 121.4(3)
C22 C24 H24 119.3
C16 C24 H24 119.3
C18 C25 C22 121.1(3)
C18 C25 H25 119.5
C22 C25 H25 119.5
O2 S1 O1 121.09(14)
O2 S1 N1 106.44(12)
O1 S1 N1 105.87(11)
O2 S1 C10 108.33(12)
O1 S1 C10 107.94(13)
N1 S1 C10 106.26(10)
C9 Si1 C15 111.28(11)
C9 Si1 C20 108.87(12)
C15 Si1 C20 102.34(12)
C9 Si1 C2 110.15(10)
C15 Si1 C2 114.98(10)
C20 Si1 C2 108.80(10)
C22 C26 H26A 109.5
C22 C26 H26B 109.5
H26A C26 H26B 109.5
C22 C26 H26C 109.5
H26A C26 H26C 109.5
H26B C26 H26C 109.5

loop_
_geom_bond_atom_site_label_1
_geom_bond_atom_site_label_2
_geom_bond_distance
N1 C14 1.476(3)
N1 C13 1.480(3)
N1 S1 1.6278(19)
O1 S1 1.429(2)
C1 C5 1.422(3)
C1 C2 1.444(3)
C1 C4 1.456(3)
C2 C3 1.392(3)
C2 Si1 1.912(2)
C3 C6 1.404(3)
C3 C13 1.513(3)
C4 C11 1.411(3)
C4 C8 1.419(3)
C5 C7 1.405(3)
C5 C12 1.433(3)
C6 C7 1.358(3)
C6 C14 1.502(3)
C7 H7 0.9300
C8 C21 1.400(3)
C8 C17 1.428(3)
C9 Si1 1.866(2)
C9 H9A 0.9600
C9 H9B 0.9600
C9 H9C 0.9600
C10 C16 1.372(3)
C10 C18 1.380(3)
C10 S1 1.760(2)
C11 C23 1.368(3)
C11 H11 0.9300
C12 C17 1.332(3)
C12 H12 0.9300
C13 H13A 0.9700
C13 H13B 0.9700
C14 H14A 0.9700
C14 H14B 0.9700
C15 Si1 1.871(2)
C15 H15A 0.9600
C15 H15B 0.9600
C15 H15C 0.9600
C16 C24 1.377(4)
C16 H16 0.9300
C17 H17 0.9300
C18 C25 1.375(4)
C18 H18 0.9300
C19 C21 1.359(4)
C19 C23 1.396(4)
C19 H19 0.9300
C20 Si1 1.877(2)
C20 H20A 0.9600
C20 H20B 0.9600
C20 H20C 0.9600
C21 H21 0.9300
C22 C24 1.371(4)
C22 C25 1.380(4)
C22 C26 1.518(4)
C23 H23 0.9300
C24 H24 0.9300
C25 H25 0.9300
S1 O2 1.426(2)
C26 H26A 0.9600
C26 H26B 0.9600
C26 H26C 0.9600
